data_7206204
loop_
_publ_author_name
'Weng, Dan-Feng'
'Wang, Bing-Wu'
'Wang, Zhe-Ming'
'Gao, Song'

_publ_section_title
;
 Polymorphism of (H2mela)2[CuCl5]Cl (mela = melamine): structures,
 transformation and magnetic properties
;
_journal_issue 14
_journal_name_full CrystEngComm
_journal_page_first 4683
_journal_paper_doi 10.1039/c1ce05143a
_journal_volume 13
_journal_year 2011
_chemical_formula_moiety 'C6 H16 Cl6 Cu N12'
_chemical_formula_sum 'C6 H16 Cl6 Cu N12'
_chemical_formula_weight 532.55
_chemical_name_systematic
;
?
;
_space_group_IT_number 11
_symmetry_cell_setting monoclinic
_symmetry_space_group_name_Hall '-P 2yb'
_symmetry_space_group_name_H-M 'P 1 21/m 1'
_atom_sites_solution_hydrogens geom
_atom_sites_solution_primary direct
_atom_sites_solution_secondary difmap
_audit_creation_method SHELXL-97
_cell_angle_alpha 90.00
_cell_angle_beta 92.8634(8)
_cell_angle_gamma 90.00
_cell_formula_units_Z 2
_cell_length_a 5.68570(10)
_cell_length_b 15.0893(4)
_cell_length_c 10.3687(3)
_cell_measurement_reflns_used 8432
_cell_measurement_temperature 293(2)
_cell_measurement_theta_max 27.485
_cell_measurement_theta_min 3.395
_cell_volume 888.45(4)
_computing_cell_refinement 'HKL Scalepack (Otwinowski & Minor, 1997)'
_computing_data_collection 'KappaCCD (Nonius B. V., 1998)'
_computing_data_reduction 'HKL Denzo (Otwinowski & Minor, 1997) & maXus (Mackay et al., 1998)'
_computing_molecular_graphics 'Bruker SHELXTL V5.1 (Sheldrick, 1998)'
_computing_publication_material 'SHELXL-97 (Sheldrick, 1997)'
_computing_structure_refinement 'SHELXL-97 (Sheldrick, 1997)'
_computing_structure_solution 'SHELXS-97 (Sheldrick, 1990)'
_diffrn_ambient_temperature 293(2)
_diffrn_detector_area_resol_mean 9
_diffrn_measured_fraction_theta_full 0.998
_diffrn_measured_fraction_theta_max 0.998
_diffrn_measurement_device_type 'NONIUS KappaCCD'
_diffrn_measurement_method CCD
_diffrn_radiation_monochromator graphite
_diffrn_radiation_source 'fine-focus sealed tube'
_diffrn_radiation_type MoK\a
_diffrn_radiation_wavelength 0.71073
_diffrn_reflns_av_R_equivalents 0.0546
_diffrn_reflns_av_sigmaI/netI 0.0393
_diffrn_reflns_limit_h_max 7
_diffrn_reflns_limit_h_min -7
_diffrn_reflns_limit_k_max 19
_diffrn_reflns_limit_k_min -19
_diffrn_reflns_limit_l_max 13
_diffrn_reflns_limit_l_min -13
_diffrn_reflns_number 15831
_diffrn_reflns_theta_full 27.49
_diffrn_reflns_theta_max 27.49
_diffrn_reflns_theta_min 3.59
_diffrn_standards_decay_% none
_exptl_absorpt_coefficient_mu 2.153
_exptl_absorpt_correction_T_max 0.906
_exptl_absorpt_correction_T_min 0.740
_exptl_absorpt_correction_type multi-scan
_exptl_absorpt_process_details
;
multi-scan from symmetry-related measurements
Sortav (Blessing 1995, 1997)
;
_exptl_crystal_colour brown
_exptl_crystal_density_diffrn 1.991
_exptl_crystal_density_method 'not measured'
_exptl_crystal_description block
_exptl_crystal_F_000 534
_exptl_crystal_size_max 0.25
_exptl_crystal_size_mid 0.20
_exptl_crystal_size_min 0.05
_refine_diff_density_max 0.481
_refine_diff_density_min -0.527
_refine_diff_density_rms 0.078
_refine_ls_extinction_coef 0.0019(8)
_refine_ls_extinction_expression Fc^*^=kFc[1+0.001xFc^2^\l^3^/sin(2\q)]^-1/4^
_refine_ls_extinction_method SHELXL
_refine_ls_goodness_of_fit_ref 1.024
_refine_ls_hydrogen_treatment constr
_refine_ls_matrix_type full
_refine_ls_number_parameters 122
_refine_ls_number_reflns 2118
_refine_ls_number_restraints 0
_refine_ls_restrained_S_all 1.024
_refine_ls_R_factor_all 0.0509
_refine_ls_R_factor_gt 0.0299
_refine_ls_shift/su_max 0.002
_refine_ls_shift/su_mean 0.000
_refine_ls_structure_factor_coef Fsqd
_refine_ls_weighting_details 'calc w=1/[\s^2^(Fo^2^)+(0.0412P)^2^+0.0000P] where P=(Fo^2^+2Fc^2^)/3'
_refine_ls_weighting_scheme calc
_refine_ls_wR_factor_gt 0.0723
_refine_ls_wR_factor_ref 0.0765
_reflns_number_gt 1544
_reflns_number_total 2118
_reflns_threshold_expression >2sigma(I)
_cod_data_source_file c1ce05143a.txt
_cod_data_source_block 2
_cod_depositor_comments
;
The following automatic conversions were performed:

'_refine_ls_hydrogen_treatment' value 'constr.' was replaced with the
value 'constr' as specified in the replacement file
'src/cod-tools/trunk/data/replacement-values/replacement_values.lst'.

Automatic conversion script
Id: cif_fix_values 5376 2017-05-30 11:51:03Z andrius 
;
_cod_original_sg_symbol_H-M 'P 21/m'
_cod_database_code 7206204

loop_
_symmetry_equiv_pos_as_xyz
'x, y, z'
'-x, y+1/2, -z'
'-x, -y, -z'
'x, -y-1/2, z'

loop_
_atom_site_label
_atom_site_type_symbol
_atom_site_fract_x
_atom_site_fract_y
_atom_site_fract_z
_atom_site_U_iso_or_equiv
_atom_site_adp_type
_atom_site_occupancy
_atom_site_symmetry_multiplicity
_atom_site_calc_flag
_atom_site_refinement_flags
_atom_site_disorder_assembly
_atom_site_disorder_group
Cu1 Cu 0.52259(7) 0.2500 -0.11003(4) 0.02906(15) Uani 1 2 d S . .
Cl1 Cl 1.00667(16) 0.2500 -0.09445(9) 0.0424(3) Uani 1 2 d S . .
Cl2 Cl 0.51518(9) 0.40608(4) -0.10379(6) 0.03257(17) Uani 1 1 d . . .
Cl3 Cl 0.51384(13) 0.2500 -0.32954(8) 0.0314(2) Uani 1 2 d S . .
Cl4 Cl 0.52340(14) 0.2500 0.11692(8) 0.0285(2) Uani 1 2 d S . .
Cl5 Cl 0.10465(14) 0.2500 0.36349(8) 0.0306(2) Uani 1 2 d S . .
C1 C 0.9401(4) 0.56125(15) 0.3439(2) 0.0232(5) Uani 1 1 d . . .
C2 C 0.9763(4) 0.45042(15) 0.1851(2) 0.0243(5) Uani 1 1 d . . .
C3 C 0.6822(3) 0.44650(14) 0.3364(2) 0.0231(5) Uani 1 1 d . . .
N1 N 1.0496(3) 0.52644(12) 0.24077(18) 0.0246(4) Uani 1 1 d . . .
H1 H 1.1679 0.5539 0.2111 0.029 Uiso 1 1 calc R . .
N2 N 0.7851(3) 0.41216(12) 0.23188(17) 0.0241(4) Uani 1 1 d . . .
H2 H 0.7271 0.3653 0.1953 0.029 Uiso 1 1 calc R . .
N3 N 0.7591(3) 0.52020(12) 0.39519(17) 0.0230(4) Uani 1 1 d . . .
N4 N 1.0248(3) 0.63493(13) 0.39230(18) 0.0306(5) Uani 1 1 d . . .
H4A H 0.9639 0.6581 0.4587 0.037 Uiso 1 1 calc R . .
H4B H 1.1416 0.6604 0.3579 0.037 Uiso 1 1 calc R . .
N5 N 1.0866(3) 0.41512(13) 0.09013(18) 0.0318(5) Uani 1 1 d . . .
H5A H 1.2092 0.4407 0.0620 0.038 Uiso 1 1 calc R . .
H5B H 1.0366 0.3663 0.0558 0.038 Uiso 1 1 calc R . .
N6 N 0.5008(3) 0.40354(14) 0.37973(18) 0.0339(5) Uani 1 1 d . . .
H6A H 0.4318 0.4231 0.4460 0.041 Uiso 1 1 calc R . .
H6B H 0.4512 0.3559 0.3417 0.041 Uiso 1 1 calc R . .

loop_
_atom_site_aniso_label
_atom_site_aniso_U_11
_atom_site_aniso_U_22
_atom_site_aniso_U_33
_atom_site_aniso_U_23
_atom_site_aniso_U_13
_atom_site_aniso_U_12
Cu1 0.0421(3) 0.0237(2) 0.0217(2) 0.000 0.00499(18) 0.000
Cl1 0.0626(6) 0.0339(5) 0.0305(5) 0.000 -0.0003(4) 0.000
Cl2 0.0300(3) 0.0340(4) 0.0346(4) 0.0053(3) 0.0105(3) -0.0001(2)
Cl3 0.0272(4) 0.0422(5) 0.0250(5) 0.000 0.0025(3) 0.000
Cl4 0.0360(4) 0.0252(4) 0.0241(5) 0.000 0.0011(3) 0.000
Cl5 0.0347(4) 0.0314(5) 0.0259(5) 0.000 0.0042(3) 0.000
C1 0.0230(11) 0.0238(12) 0.0225(12) 0.0020(10) 0.0002(10) 0.0019(9)
C2 0.0272(11) 0.0215(12) 0.0242(13) 0.0015(10) 0.0003(10) 0.0039(9)
C3 0.0227(11) 0.0238(12) 0.0229(12) 0.0027(10) 0.0030(9) 0.0011(9)
N1 0.0232(9) 0.0258(11) 0.0257(11) -0.0019(9) 0.0106(8) -0.0047(8)
N2 0.0271(10) 0.0190(10) 0.0264(11) -0.0039(8) 0.0043(8) -0.0018(8)
N3 0.0226(9) 0.0241(11) 0.0230(10) -0.0006(8) 0.0067(8) -0.0035(8)
N4 0.0364(11) 0.0274(11) 0.0293(12) -0.0055(9) 0.0131(9) -0.0101(9)
N5 0.0357(11) 0.0295(12) 0.0315(12) -0.0061(9) 0.0130(9) -0.0008(9)
N6 0.0339(11) 0.0326(12) 0.0364(13) -0.0101(10) 0.0140(9) -0.0109(9)

loop_
_atom_type_symbol
_atom_type_description
_atom_type_scat_dispersion_real
_atom_type_scat_dispersion_imag
_atom_type_scat_source
C C 0.0033 0.0016 'International Tables Vol C Tables 4.2.6.8 and 6.1.1.4'
H H 0.0000 0.0000 'International Tables Vol C Tables 4.2.6.8 and 6.1.1.4'
N N 0.0061 0.0033 'International Tables Vol C Tables 4.2.6.8 and 6.1.1.4'
Cl Cl 0.1484 0.1585 'International Tables Vol C Tables 4.2.6.8 and 6.1.1.4'
Cu Cu 0.3201 1.2651 'International Tables Vol C Tables 4.2.6.8 and 6.1.1.4'

loop_
_geom_angle_atom_site_label_1
_geom_angle_atom_site_label_2
_geom_angle_atom_site_label_3
_geom_angle
_geom_angle_site_symmetry_1
_geom_angle_site_symmetry_3
_geom_angle_publ_flag
Cl3 Cu1 Cl4 178.86(3) . . ?
Cl3 Cu1 Cl2 91.603(17) . 4_565 ?
Cl4 Cu1 Cl2 88.376(17) . 4_565 ?
Cl3 Cu1 Cl2 91.604(17) . . ?
Cl4 Cu1 Cl2 88.376(17) . . ?
Cl2 Cu1 Cl2 176.16(3) 4_565 . ?
Cl3 Cu1 Cl1 91.75(3) . . ?
Cl4 Cu1 Cl1 89.39(3) . . ?
Cl2 Cu1 Cl1 91.010(15) 4_565 . ?
Cl2 Cu1 Cl1 91.010(15) . . ?
Cl1 Cu1 Cl1 173.51(6) . 1_455 ?
Cl2 Cu1 Cl1 88.82(2) . 1_455 ?
Cl2 Cu1 Cl1 88.82(2) 4_655 1_455 ?
Cl3 Cu1 Cl1 94.74(4) . 1_455 ?
Cl4 Cu1 Cl1 84.13(4) . 1_455 ?
N4 C1 N3 121.4(2) . . ?
N4 C1 N1 117.0(2) . . ?
N3 C1 N1 121.5(2) . . ?
N5 C2 N1 121.5(2) . . ?
N5 C2 N2 121.7(2) . . ?
N1 C2 N2 116.9(2) . . ?
N6 C3 N3 120.0(2) . . ?
N6 C3 N2 117.4(2) . . ?
N3 C3 N2 122.55(19) . . ?
C2 N1 C1 121.39(19) . . ?
C2 N1 H1 119.3 . . ?
C1 N1 H1 119.3 . . ?
C2 N2 C3 120.86(19) . . ?
C2 N2 H2 119.6 . . ?
C3 N2 H2 119.6 . . ?
C3 N3 C1 116.61(19) . . ?
C1 N4 H4A 120.0 . . ?
C1 N4 H4B 120.0 . . ?
H4A N4 H4B 120.0 . . ?
C2 N5 H5A 120.0 . . ?
C2 N5 H5B 120.0 . . ?
H5A N5 H5B 120.0 . . ?
C3 N6 H6A 120.0 . . ?
C3 N6 H6B 120.0 . . ?
H6A N6 H6B 120.0 . . ?

loop_
_geom_bond_atom_site_label_1
_geom_bond_atom_site_label_2
_geom_bond_distance
_geom_bond_site_symmetry_2
_geom_bond_publ_flag
Cu1 Cl3 2.2741(9) . ?
Cu1 Cl4 2.3530(9) . ?
Cu1 Cl2 2.3564(6) 4_565 ?
Cu1 Cl2 2.3564(6) . ?
Cu1 Cl1 2.7490(10) . ?
Cu1 Cl1 2.9457(16) 1_455 ?
C1 N4 1.302(3) . ?
C1 N3 1.334(3) . ?
C1 N1 1.369(3) . ?
C2 N5 1.307(3) . ?
C2 N1 1.341(3) . ?
C2 N2 1.343(3) . ?
C3 N6 1.316(3) . ?
C3 N3 1.331(3) . ?
C3 N2 1.360(3) . ?
N1 H1 0.8600 . ?
N2 H2 0.8600 . ?
N4 H4A 0.8600 . ?
N4 H4B 0.8600 . ?
N5 H5A 0.8600 . ?
N5 H5B 0.8600 . ?
N6 H6A 0.8600 . ?
N6 H6B 0.8600 . ?

loop_
_geom_hbond_atom_site_label_D
_geom_hbond_atom_site_label_H
_geom_hbond_atom_site_label_A
_geom_hbond_distance_DH
_geom_hbond_distance_HA
_geom_hbond_distance_DA
_geom_hbond_angle_DHA
_geom_hbond_site_symmetry_A
N1 H1 Cl2 0.86 2.25 3.0867(17) 165.4 3_765
N2 H2 Cl4 0.86 2.22 3.0734(18) 170.6 .
N4 H4A Cl5 0.86 2.35 3.187(2) 162.8 3_666
N4 H4B Cl3 0.86 2.41 3.2388(19) 161.9 3_765
N5 H5A Cl2 0.86 2.56 3.2386(19) 136.5 1_655
N5 H5A Cl2 0.86 2.81 3.520(2) 140.4 3_765
N5 H5B Cl1 0.86 2.35 3.161(2) 157.9 .
N6 H6A N3 0.86 2.19 3.049(3) 175.6 3_666
N6 H6B Cl5 0.86 2.56 3.2297(19) 135.9 .
N6 H6B Cl4 0.86 2.87 3.584(2) 141.2 .
